data_7058509
loop_
_publ_author_name
'Mulkapuri, Sateesh'
'Kurapati, Sathish Kumar'
'Mukhopadhyay, Subhabrata -'
'Das, Samar K.'

_publ_section_title
;
 A fully reduced {V18IVO42} host and VO43--, Cl-- as guest anions:
 synthesis, characterization and proton conductivity
;
_journal_name_full 'New Journal of Chemistry'
_journal_paper_doi 10.1039/C9NJ01918A
_journal_year 2019
_chemical_formula_moiety 'O42 V18 4(N2) Cl 22(O) 5(Na)'
_chemical_formula_sum 'Cl N8 Na5 O64 V18'
_chemical_formula_weight 2203.40
_chemical_name_systematic 'Compound 2'
_space_group_crystal_system trigonal
_space_group_IT_number 152
_space_group_name_Hall 'P 31 2"'
_space_group_name_H-M_alt 'P 31 2 1'
_symmetry_space_group_name_Hall 'P 31 2"'
_symmetry_space_group_name_H-M 'P 31 2 1'
_atom_sites_solution_hydrogens None
_atom_sites_solution_primary direct
_audit_creation_method SHELXL-2018/1
_audit_update_record
;
2019-03-30 deposited with the CCDC.    2019-06-19 downloaded from the CCDC.
;
_cell_angle_alpha 90
_cell_angle_beta 90
_cell_angle_gamma 120
_cell_formula_units_Z 3
_cell_length_a 12.8267(8)
_cell_length_b 12.8267(8)
_cell_length_c 33.368(2)
_cell_measurement_reflns_used 9284
_cell_measurement_temperature 301(2)
_cell_measurement_theta_max 26.375
_cell_measurement_theta_min 2.203
_cell_volume 4754.3(5)
_computing_cell_refinement 'Bruker SAINT'
_computing_data_collection 'Bruker APEX2'
_computing_data_reduction 'Bruker SAINT'
_computing_molecular_graphics 'Bruker SHELXTL'
_computing_publication_material 'Bruker SHELXTL'
_computing_structure_refinement 'SHELXL-2018/1 (Sheldrick, 2018)'
_computing_structure_solution 'SHELXT 2014/5 (Sheldrick, 2014)'
_diffrn_ambient_temperature 301(2)
_diffrn_measured_fraction_theta_full 0.994
_diffrn_measured_fraction_theta_max 0.994
_diffrn_measurement_device_type 'Bruker P4'
_diffrn_measurement_method '\f and \w scans'
_diffrn_radiation_type MoK\a
_diffrn_radiation_wavelength 0.71073
_diffrn_reflns_av_R_equivalents 0.0453
_diffrn_reflns_av_unetI/netI 0.0271
_diffrn_reflns_Laue_measured_fraction_full 0.994
_diffrn_reflns_Laue_measured_fraction_max 0.994
_diffrn_reflns_limit_h_max 16
_diffrn_reflns_limit_h_min -16
_diffrn_reflns_limit_k_max 16
_diffrn_reflns_limit_k_min -15
_diffrn_reflns_limit_l_max 41
_diffrn_reflns_limit_l_min -41
_diffrn_reflns_number 45165
_diffrn_reflns_point_group_measured_fraction_full 0.995
_diffrn_reflns_point_group_measured_fraction_max 0.996
_diffrn_reflns_theta_full 25.242
_diffrn_reflns_theta_max 26.375
_diffrn_reflns_theta_min 2.203
_diffrn_source 'fine-focus sealed tube'
_exptl_absorpt_coefficient_mu 2.719
_exptl_absorpt_correction_T_max 0.597
_exptl_absorpt_correction_T_min 0.419
_exptl_absorpt_correction_type multi-scan
_exptl_absorpt_process_details SADABS
_exptl_crystal_colour black
_exptl_crystal_density_diffrn 2.309
_exptl_crystal_density_method 'not measured'
_exptl_crystal_description block
_exptl_crystal_F_000 3162
_exptl_crystal_size_max 0.38
_exptl_crystal_size_mid 0.27
_exptl_crystal_size_min 0.19
_refine_diff_density_max 1.341
_refine_diff_density_min -0.655
_refine_diff_density_rms 0.107
_refine_ls_abs_structure_details
;
 Refined as an inversion twin.
;
_refine_ls_abs_structure_Flack 0.04(3)
_refine_ls_extinction_method none
_refine_ls_goodness_of_fit_ref 1.105
_refine_ls_hydrogen_treatment undef
_refine_ls_matrix_type full
_refine_ls_number_parameters 436
_refine_ls_number_reflns 6461
_refine_ls_number_restraints 0
_refine_ls_restrained_S_all 1.105
_refine_ls_R_factor_all 0.0296
_refine_ls_R_factor_gt 0.0291
_refine_ls_shift/su_max 0.001
_refine_ls_shift/su_mean 0.000
_refine_ls_structure_factor_coef Fsqd
_refine_ls_weighting_details 'w=1/[\s^2^(Fo^2^)+(0.0389P)^2^+10.5131P] where P=(Fo^2^+2Fc^2^)/3'
_refine_ls_weighting_scheme calc
_refine_ls_wR_factor_gt 0.0809
_refine_ls_wR_factor_ref 0.0811
_reflns_Friedel_coverage 0.765
_reflns_Friedel_fraction_full 0.997
_reflns_Friedel_fraction_max 0.998
_reflns_number_gt 6360
_reflns_number_total 6492
_reflns_threshold_expression 'I > 2\s(I)'
_cod_data_source_file c9nj01918a2.cif
_cod_data_source_block skd275
_cod_original_cell_volume 4754.3(7)
_cod_database_code 7058509
_shelx_shelxl_version_number 2018/1
_shelx_space_group_comment
;
The symmetry employed for this shelxl refinement is uniquely defined
by the following loop, which should always be used as a source of
symmetry information in preference to the above space-group names.
They are only intended as comments.
;

loop_
_space_group_symop_operation_xyz
'x, y, z'
'-y, x-y, z+1/3'
'y, x, -z'
'-x+y, -x, z+2/3'
'-x, -x+y, -z+1/3'
'x-y, -y, -z+2/3'

loop_
_atom_site_label
_atom_site_type_symbol
_atom_site_fract_x
_atom_site_fract_y
_atom_site_fract_z
_atom_site_U_iso_or_equiv
_atom_site_adp_type
_atom_site_occupancy
_atom_site_site_symmetry_order
_atom_site_calc_flag
_atom_site_refinement_flags_posn
_atom_site_refinement_flags_adp
_atom_site_refinement_flags_occupancy
V1 V 0.67428(8) 0.43553(8) 0.47134(2) 0.01097(18) Uani 1 1 d . . .
V3 V 0.41013(8) 0.16892(8) 0.42895(2) 0.01154(18) Uani 1 1 d . . .
V7 V 0.32878(8) 0.55969(8) 0.42591(2) 0.01097(18) Uani 1 1 d . . .
V9 V 0.06087(8) 0.29756(8) 0.46900(3) 0.01231(18) Uani 1 1 d . . .
V5 V 0.48897(8) 0.47022(8) 0.39371(3) 0.01166(18) Uani 1 1 d . . .
V6 V 0.63118(8) 0.64049(8) 0.45666(3) 0.01263(18) Uani 1 1 d . . .
V2 V 0.54904(8) 0.19415(8) 0.50306(2) 0.01250(18) Uani 1 1 d . . .
V4 V 0.24995(8) 0.25420(8) 0.39492(3) 0.01392(18) Uani 1 1 d . . .
V8 V 0.10385(8) 0.09073(8) 0.45693(3) 0.01531(19) Uani 1 1 d . . .
Cl1 Cl 0.3734(3) 0.3734(3) 0.500000 0.0665(9) Uani 1 2 d S T P
Na3 Na 0.0054(2) 0.6563(2) 0.44439(8) 0.0301(6) Uani 1 1 d . . .
Na2 Na 0.3819(3) 0.000000 0.333333 0.0264(7) Uani 1 2 d S T P
O4 O 0.5702(3) 0.2735(3) 0.45150(11) 0.0139(7) Uani 1 1 d . . .
O17 O 0.0936(3) 0.3884(3) 0.51839(10) 0.0133(7) Uani 1 1 d . . .
O19 O 0.4993(3) 0.6075(3) 0.42303(11) 0.0137(7) Uani 1 1 d . . .
O15 O 0.1696(3) 0.4577(3) 0.44820(11) 0.0143(7) Uani 1 1 d . . .
O10 O 0.1568(3) 0.0437(3) 0.50239(11) 0.0163(7) Uani 1 1 d . . .
O8 O 0.4190(3) 0.2984(3) 0.39570(11) 0.0150(7) Uani 1 1 d . . .
O2 O 0.6420(3) 0.3557(3) 0.52273(10) 0.0132(7) Uani 1 1 d . . .
O13 O 0.3200(3) 0.4278(3) 0.39410(10) 0.0140(7) Uani 1 1 d . . .
O5 O 0.6192(3) 0.5019(3) 0.42952(10) 0.0144(7) Uani 1 1 d . . .
O3 O 0.6915(3) 0.5786(3) 0.49867(11) 0.0146(7) Uani 1 1 d . . .
O9 O 0.2396(3) 0.1221(3) 0.42666(11) 0.0161(7) Uani 1 1 d . . .
O14 O 0.1188(3) 0.2279(3) 0.42911(12) 0.0168(8) Uani 1 1 d . . .
Na1 Na 0.7264(4) 0.0728(3) 0.45566(11) 0.0543(9) Uani 1 1 d . . .
O6 O 0.6241(4) 0.1221(4) 0.50528(12) 0.0250(9) Uani 1 1 d . . .
O18 O 0.3124(4) 0.6446(4) 0.39338(12) 0.0206(8) Uani 1 1 d . . .
O7 O 0.4276(4) 0.0793(4) 0.39933(11) 0.0198(8) Uani 1 1 d . . .
O21 O 0.5452(4) 0.5114(4) 0.34878(11) 0.0238(9) Uani 1 1 d . . .
O1 O 0.8104(3) 0.4675(4) 0.45999(12) 0.0198(8) Uani 1 1 d . . .
O16 O -0.0750(3) 0.2649(4) 0.45719(13) 0.0225(9) Uani 1 1 d . . .
O12 O 0.1936(4) 0.2078(4) 0.35049(12) 0.0278(10) Uani 1 1 d . . .
O11 O -0.0092(4) -0.0289(4) 0.43929(15) 0.0302(10) Uani 1 1 d . . .
O22 O 0.7587(5) -0.0399(5) 0.50363(16) 0.0409(12) Uani 1 1 d . . .
O20 O 0.7451(4) 0.7600(4) 0.43875(13) 0.0251(9) Uani 1 1 d . . .
O30 O -0.0899(5) 0.7198(5) 0.39662(15) 0.0384(11) Uani 1 1 d . . .
O24 O 0.6906(5) 0.1814(5) 0.40451(17) 0.0452(13) Uani 1 1 d . . .
O28 O 0.0310(5) 0.5272(5) 0.40044(14) 0.0377(12) Uani 1 1 d . . .
O26 O 0.2523(5) -0.2108(5) 0.34857(16) 0.0431(13) Uani 1 1 d . . .
O25 O 0.5716(7) 0.000000 0.333333 0.059(2) Uani 1 2 d S T P
O29 O 0.1782(5) 0.8464(5) 0.42371(19) 0.0474(14) Uani 1 1 d . . .
N1 N 0.2423(6) 0.4693(6) 0.32029(17) 0.0375(14) Uani 1 1 d . . .
N3 N -0.1191(5) 0.3900(5) 0.53219(18) 0.0334(13) Uani 1 1 d . . .
O018 O 0.6014(6) 0.8099(6) 0.3662(2) 0.0589(17) Uani 1 1 d . . .
N2 N 0.3296(7) 0.5865(7) 0.3045(2) 0.0478(17) Uani 1 1 d . . .
O27 O 0.2045(7) 0.000000 0.333333 0.086(4) Uani 1 2 d S T P
O36 O 0.8720(5) 0.3453(5) 0.4005(3) 0.077(3) Uani 1 1 d . . .
N4 N -0.0997(6) 0.4837(7) 0.5611(2) 0.0437(16) Uani 1 1 d . . .
O23 O 0.8032(7) -0.0015(7) 0.4046(2) 0.0661(18) Uani 1 1 d . . .
O35 O 0.9566(8) 0.2204(10) 0.3633(2) 0.096(3) Uani 1 1 d . . .

loop_
_atom_site_aniso_label
_atom_site_aniso_U_11
_atom_site_aniso_U_22
_atom_site_aniso_U_33
_atom_site_aniso_U_23
_atom_site_aniso_U_13
_atom_site_aniso_U_12
V1 0.0074(4) 0.0113(4) 0.0138(4) 0.0010(3) 0.0005(3) 0.0044(3)
V3 0.0131(4) 0.0100(4) 0.0133(4) -0.0019(3) -0.0018(3) 0.0070(3)
V7 0.0115(4) 0.0096(4) 0.0132(4) 0.0007(3) -0.0014(3) 0.0063(3)
V9 0.0085(4) 0.0107(4) 0.0181(4) -0.0015(3) -0.0028(3) 0.0052(3)
V5 0.0125(4) 0.0130(4) 0.0111(4) 0.0013(3) 0.0007(3) 0.0076(4)
V6 0.0090(4) 0.0099(4) 0.0172(4) 0.0009(3) -0.0006(3) 0.0034(3)
V2 0.0122(4) 0.0128(4) 0.0152(4) 0.0007(3) -0.0005(3) 0.0082(3)
V4 0.0159(4) 0.0130(4) 0.0147(4) -0.0035(3) -0.0046(3) 0.0086(4)
V8 0.0107(4) 0.0087(4) 0.0250(5) -0.0013(3) -0.0023(4) 0.0036(3)
Cl1 0.0537(13) 0.0537(13) 0.080(2) -0.0029(9) 0.0029(9) 0.0180(16)
Na3 0.0270(13) 0.0304(14) 0.0342(14) 0.0018(11) -0.0010(11) 0.0152(11)
Na2 0.0300(13) 0.0270(18) 0.0211(15) -0.0057(14) -0.0028(7) 0.0135(9)
O4 0.0107(17) 0.0127(17) 0.0177(17) 0.0004(14) -0.0015(14) 0.0055(15)
O17 0.0112(17) 0.0121(17) 0.0164(17) -0.0001(14) -0.0009(14) 0.0057(14)
O19 0.0111(17) 0.0115(17) 0.0184(17) 0.0000(14) 0.0000(14) 0.0056(14)
O15 0.0138(17) 0.0119(17) 0.0168(17) -0.0017(14) -0.0002(14) 0.0061(15)
O10 0.0148(18) 0.0159(19) 0.0211(18) 0.0027(15) 0.0002(15) 0.0099(16)
O8 0.0158(18) 0.0130(18) 0.0181(18) 0.0000(14) -0.0024(15) 0.0086(15)
O2 0.0112(17) 0.0135(18) 0.0142(17) 0.0012(14) -0.0024(14) 0.0056(14)
O13 0.0145(18) 0.0138(18) 0.0154(17) -0.0022(14) -0.0019(14) 0.0082(15)
O5 0.0148(18) 0.0135(18) 0.0152(17) 0.0001(14) -0.0018(15) 0.0073(15)
O3 0.0128(18) 0.0149(17) 0.0173(17) -0.0017(14) -0.0011(14) 0.0078(15)
O9 0.0148(18) 0.0146(18) 0.0200(18) 0.0013(15) -0.0024(15) 0.0082(15)
O14 0.0136(18) 0.0139(18) 0.0243(19) -0.0013(15) -0.0001(16) 0.0078(15)
Na1 0.058(2) 0.058(2) 0.0526(19) 0.0031(17) 0.0086(17) 0.0329(19)
O6 0.033(2) 0.031(2) 0.024(2) 0.0054(18) 0.0045(18) 0.026(2)
O18 0.025(2) 0.020(2) 0.0223(19) 0.0069(16) -0.0008(16) 0.0157(18)
O7 0.027(2) 0.0190(19) 0.0177(18) -0.0058(15) -0.0031(16) 0.0146(17)
O21 0.029(2) 0.029(2) 0.0152(18) 0.0061(16) 0.0052(16) 0.0164(19)
O1 0.0118(18) 0.022(2) 0.025(2) 0.0045(16) 0.0045(15) 0.0085(16)
O16 0.0107(18) 0.022(2) 0.035(2) -0.0002(17) -0.0062(16) 0.0079(16)
O12 0.037(3) 0.024(2) 0.021(2) -0.0064(17) -0.0100(18) 0.014(2)
O11 0.017(2) 0.019(2) 0.048(3) -0.006(2) -0.011(2) 0.0045(17)
O22 0.041(3) 0.042(3) 0.048(3) -0.009(2) -0.004(2) 0.028(3)
O20 0.0144(19) 0.019(2) 0.036(2) 0.0050(18) 0.0067(17) 0.0034(17)
O30 0.040(3) 0.041(3) 0.036(3) 0.001(2) 0.001(2) 0.022(2)
O24 0.031(3) 0.057(4) 0.049(3) -0.002(3) 0.000(2) 0.023(3)
O28 0.037(3) 0.061(3) 0.026(2) -0.005(2) -0.002(2) 0.033(3)
O26 0.056(4) 0.028(3) 0.042(3) 0.007(2) -0.009(3) 0.018(2)
O25 0.046(3) 0.081(7) 0.063(6) 0.011(5) 0.005(3) 0.041(3)
O29 0.034(3) 0.033(3) 0.066(4) 0.007(3) 0.007(3) 0.010(2)
N1 0.047(4) 0.052(4) 0.028(3) -0.001(3) -0.008(3) 0.035(3)
N3 0.018(2) 0.033(3) 0.047(3) 0.004(3) -0.005(2) 0.011(2)
O018 0.072(4) 0.048(4) 0.060(4) 0.019(3) 0.021(3) 0.032(3)
N2 0.050(4) 0.057(4) 0.044(4) -0.003(3) 0.002(3) 0.033(4)
O27 0.041(3) 0.067(7) 0.159(11) -0.078(7) -0.039(4) 0.033(3)
O36 0.031(3) 0.032(3) 0.149(7) 0.040(4) -0.033(4) 0.001(3)
N4 0.030(3) 0.049(4) 0.050(4) 0.001(3) 0.007(3) 0.018(3)
O23 0.067(5) 0.062(4) 0.079(5) 0.001(4) -0.015(4) 0.040(4)
O35 0.082(6) 0.126(8) 0.063(4) 0.016(5) -0.014(4) 0.040(6)

loop_
_atom_type_symbol
_atom_type_description
_atom_type_scat_dispersion_real
_atom_type_scat_dispersion_imag
_atom_type_scat_source
Cl Cl 0.1484 0.1585 'International Tables Vol C Tables 4.2.6.8 and 6.1.1.4'
N N 0.0061 0.0033 'International Tables Vol C Tables 4.2.6.8 and 6.1.1.4'
Na Na 0.0362 0.0249 'International Tables Vol C Tables 4.2.6.8 and 6.1.1.4'
O O 0.0106 0.0060 'International Tables Vol C Tables 4.2.6.8 and 6.1.1.4'
V V 0.3005 0.5294 'International Tables Vol C Tables 4.2.6.8 and 6.1.1.4'

loop_
_geom_angle_atom_site_label_1
_geom_angle_atom_site_label_2
_geom_angle_atom_site_label_3
_geom_angle
_geom_angle_site_symmetry_1
_geom_angle_site_symmetry_3
O1 V1 O2 104.98(18) . .
O1 V1 O4 105.52(19) . .
O2 V1 O4 83.39(15) . .
O1 V1 O5 107.60(18) . .
O2 V1 O5 147.25(16) . .
O4 V1 O5 91.03(16) . .
O1 V1 O3 105.56(19) . .
O2 V1 O3 88.70(15) . .
O4 V1 O3 148.92(16) . .
O5 V1 O3 79.59(15) . .
O1 V1 V2 107.92(15) . .
O2 V1 V2 41.29(11) . .
O4 V1 V2 42.24(11) . .
O5 V1 V2 127.22(12) . .
O3 V1 V2 125.16(12) . .
O1 V1 V6 112.84(15) . .
O2 V1 V6 121.83(11) . .
O4 V1 V6 123.77(11) . .
O5 V1 V6 39.45(11) . .
O3 V1 V6 40.16(11) . .
V2 V1 V6 139.19(4) . .
O7 V3 O8 106.75(18) . .
O7 V3 O4 104.63(19) . .
O8 V3 O4 92.30(16) . .
O7 V3 O17 103.55(18) . 3_556
O8 V3 O17 149.69(16) . 3_556
O4 V3 O17 80.49(15) . 3_556
O7 V3 O9 106.77(19) . .
O8 V3 O9 79.65(16) . .
O4 V3 O9 148.59(16) . .
O17 V3 O9 91.26(15) 3_556 .
O7 V3 V2 107.34(15) . .
O8 V3 V2 127.14(11) . .
O4 V3 V2 40.38(11) . .
O17 V3 V2 40.14(11) 3_556 .
O9 V3 V2 125.66(11) . .
O7 V3 V4 113.15(15) . .
O8 V3 V4 39.85(11) . .
O4 V3 V4 124.90(11) . .
O17 V3 V4 124.52(11) 3_556 .
O9 V3 V4 39.82(11) . .
V2 V3 V4 139.50(4) . .
O18 V7 O15 105.25(19) . .
O18 V7 O2 105.73(18) . 3_556
O15 V7 O2 82.51(15) . 3_556
O18 V7 O13 104.29(18) . .
O15 V7 O13 92.23(16) . .
O2 V7 O13 149.86(15) 3_556 .
O18 V7 O19 104.84(19) . .
O15 V7 O19 149.89(16) . .
O2 V7 O19 90.35(15) 3_556 .
O13 V7 O19 79.41(15) . .
O18 V7 V2 107.75(15) . 3_556
O15 V7 V2 41.61(11) . 3_556
O2 V7 V2 41.09(11) 3_556 3_556
O13 V7 V2 129.02(12) . 3_556
O19 V7 V2 127.00(11) . 3_556
O18 V7 V5 111.04(15) . .
O15 V7 V5 124.70(12) . .
O2 V7 V5 123.40(11) 3_556 .
O13 V7 V5 39.64(11) . .
O19 V7 V5 39.86(11) . .
V2 V7 V5 141.20(4) 3_556 .
O16 V9 O17 104.09(19) . .
O16 V9 O15 107.23(19) . .
O17 V9 O15 80.97(15) . .
O16 V9 O14 108.80(19) . .
O17 V9 O14 147.09(16) . .
O15 V9 O14 90.25(16) . .
O16 V9 O10 105.61(19) . 3_556
O17 V9 O10 91.74(15) . 3_556
O15 V9 O10 147.16(16) . 3_556
O14 V9 O10 78.61(16) . 3_556
O16 V9 V2 108.65(15) . 3_556
O17 V9 V2 40.59(11) . 3_556
O15 V9 V2 40.47(11) . 3_556
O14 V9 V2 124.99(12) . 3_556
O10 V9 V2 126.33(11) 3_556 3_556
O16 V9 V8 112.82(15) . .
O17 V9 V8 124.47(11) . .
O15 V9 V8 122.39(12) . .
O14 V9 V8 38.69(12) . .
O10 V9 V8 39.92(11) 3_556 .
V2 V9 V8 138.53(4) 3_556 .
O21 V5 O8 106.29(19) . .
O21 V5 O5 107.8(2) . .
O8 V5 O5 94.54(16) . .
O21 V5 O13 110.20(19) . .
O8 V5 O13 82.17(16) . .
O5 V5 O13 141.24(16) . .
O21 V5 O19 110.31(19) . .
O8 V5 O19 142.79(16) . .
O5 V5 O19 80.70(15) . .
O13 V5 O19 79.28(15) . .
O21 V5 V6 114.12(16) . .
O8 V5 V6 126.31(11) . .
O5 V5 V6 40.86(11) . .
O13 V5 V6 113.24(11) . .
O19 V5 V6 39.87(11) . .
O21 V5 V4 113.76(16) . .
O8 V5 V4 41.13(12) . .
O5 V5 V4 125.34(12) . .
O13 V5 V4 41.05(11) . .
O19 V5 V4 114.30(11) . .
V6 V5 V4 131.64(4) . .
O21 V5 V7 118.67(16) . .
O8 V5 V7 114.14(12) . .
O5 V5 V7 112.57(11) . .
O13 V5 V7 39.58(11) . .
O19 V5 V7 39.78(11) . .
V6 V5 V7 75.41(3) . .
V4 V5 V7 76.38(3) . .
O20 V6 O3 105.9(2) . 3_556
O20 V6 O19 106.0(2) . .
O3 V6 O19 96.41(16) 3_556 .
O20 V6 O5 108.6(2) . .
O3 V6 O5 144.44(16) 3_556 .
O19 V6 O5 82.25(16) . .
O20 V6 O3 107.3(2) . .
O3 V6 O3 81.76(17) 3_556 .
O19 V6 O3 145.75(16) . .
O5 V6 O3 80.08(15) . .
O20 V6 V6 111.86(16) . 3_556
O3 V6 V6 41.77(11) 3_556 3_556
O19 V6 V6 129.25(12) . 3_556
O5 V6 V6 114.57(11) . 3_556
O3 V6 V6 39.99(11) . 3_556
O20 V6 V5 112.00(16) . .
O3 V6 V5 129.12(12) 3_556 .
O19 V6 V5 41.59(11) . .
O5 V6 V5 40.69(11) . .
O3 V6 V5 116.04(11) . .
V6 V6 V5 135.23(3) 3_556 .
O20 V6 V1 114.78(16) . .
O3 V6 V1 115.62(12) 3_556 .
O19 V6 V1 116.02(12) . .
O5 V6 V1 39.74(11) . .
O3 V6 V1 40.37(11) . .
V6 V6 V1 76.73(4) 3_556 .
V5 V6 V1 77.34(3) . .
O6 V2 O2 111.8(2) . .
O6 V2 O15 110.44(18) . 3_556
O2 V2 O15 83.53(15) . 3_556
O6 V2 O17 111.8(2) . 3_556
O2 V2 O17 136.45(16) . 3_556
O15 V2 O17 81.18(16) 3_556 3_556
O6 V2 O4 111.57(18) . .
O2 V2 O4 83.60(15) . .
O15 V2 O4 137.90(16) 3_556 .
O17 V2 O4 81.12(15) 3_556 .
O6 V2 V1 116.98(17) . .
O2 V2 V1 41.71(11) . .
O15 V2 V1 116.76(11) 3_556 .
O17 V2 V1 114.49(11) 3_556 .
O4 V2 V1 42.03(11) . .
O6 V2 V7 115.74(15) . 3_556
O2 V2 V7 42.00(11) . 3_556
O15 V2 V7 41.72(11) 3_556 3_556
O17 V2 V7 114.59(11) 3_556 3_556
O4 V2 V7 117.29(11) . 3_556
V1 V2 V7 79.94(3) . 3_556
O6 V2 V9 116.16(17) . 3_556
O2 V2 V9 115.33(12) . 3_556
O15 V2 V9 40.70(11) 3_556 3_556
O17 V2 V9 40.57(11) 3_556 3_556
O4 V2 V9 114.12(11) . 3_556
V1 V2 V9 126.85(4) . 3_556
V7 V2 V9 78.37(3) 3_556 3_556
O6 V2 V3 117.82(15) . .
O2 V2 V3 114.71(11) . .
O15 V2 V3 113.62(12) 3_556 .
O17 V2 V3 40.57(11) 3_556 .
O4 V2 V3 40.59(11) . .
V1 V2 V3 78.06(3) . .
V7 V2 V3 126.41(4) 3_556 .
V9 V2 V3 77.13(3) 3_556 .
O12 V4 O14 106.7(2) . .
O12 V4 O13 105.84(19) . .
O14 V4 O13 94.13(16) . .
O12 V4 O9 110.7(2) . .
O14 V4 O9 81.46(17) . .
O13 V4 O9 142.94(16) . .
O12 V4 O8 110.2(2) . .
O14 V4 O8 142.58(16) . .
O13 V4 O8 81.78(15) . .
O9 V4 O8 80.06(16) . .
O12 V4 V8 112.41(17) . .
O14 V4 V8 41.31(12) . .
O13 V4 V8 127.30(11) . .
O9 V4 V8 40.30(12) . .
O8 V4 V8 115.32(11) . .
O12 V4 V5 113.38(18) . .
O14 V4 V5 125.84(12) . .
O13 V4 V5 41.38(11) . .
O9 V4 V5 114.49(12) . .
O8 V4 V5 40.42(11) . .
V8 V4 V5 133.80(4) . .
O12 V4 V3 118.22(17) . .
O14 V4 V3 114.35(12) . .
O13 V4 V3 114.62(11) . .
O9 V4 V3 40.12(12) . .
O8 V4 V3 39.97(11) . .
V8 V4 V3 77.09(3) . .
V5 V4 V3 76.46(3) . .
O11 V8 O9 107.8(2) . .
O11 V8 O10 106.7(2) . .
O9 V8 O10 93.30(17) . .
O11 V8 O14 109.2(2) . .
O9 V8 O14 83.47(17) . .
O10 V8 O14 143.20(17) . .
O11 V8 O10 107.8(2) . 3_556
O9 V8 O10 143.92(17) . 3_556
O10 V8 O10 82.13(17) . 3_556
O14 V8 O10 79.48(16) . 3_556
O11 V8 V4 112.39(19) . .
O9 V8 V4 42.16(12) . .
O10 V8 V4 127.34(13) . .
O14 V8 V4 41.45(12) . .
O10 V8 V4 116.04(12) 3_556 .
O11 V8 V8 111.68(18) . 3_556
O9 V8 V8 126.76(12) . 3_556
O10 V8 V8 42.02(12) . 3_556
O14 V8 V8 114.29(12) . 3_556
O10 V8 V8 40.16(11) 3_556 3_556
V4 V8 V8 135.20(3) . 3_556
O11 V8 V9 114.68(18) . .
O9 V8 V9 116.44(12) . .
O10 V8 V9 115.59(12) . .
O14 V8 V9 39.49(12) . .
O10 V8 V9 40.00(11) 3_556 .
V4 V8 V9 78.01(3) . .
V8 V8 V9 76.86(4) 3_556 .
O28 Na3 O30 95.7(2) . .
O28 Na3 O22 170.3(2) . 3_556
O30 Na3 O22 89.5(2) . 3_556
O28 Na3 O6 89.80(18) . 3_556
O30 Na3 O6 171.3(2) . 3_556
O22 Na3 O6 86.10(18) 3_556 3_556
O28 Na3 O29 98.6(2) . .
O30 Na3 O29 80.5(2) . .
O22 Na3 O29 90.3(2) 3_556 .
O6 Na3 O29 92.1(2) 3_556 .
O28 Na3 O1 82.69(18) . 1_455
O30 Na3 O1 91.97(19) . 1_455
O22 Na3 O1 88.92(19) 3_556 1_455
O6 Na3 O1 95.40(17) 3_556 1_455
O29 Na3 O1 172.4(2) . 1_455
O28 Na3 Na1 132.88(17) . 3_556
O30 Na3 Na1 131.40(18) . 3_556
O22 Na3 Na1 42.36(15) 3_556 3_556
O6 Na3 Na1 43.74(12) 3_556 3_556
O29 Na3 Na1 91.67(18) . 3_556
O1 Na3 Na1 92.85(14) 1_455 3_556
O27 Na2 O7 91.87(13) . 6
O27 Na2 O7 91.86(13) . .
O7 Na2 O7 176.3(3) 6 .
O27 Na2 O26 82.62(17) . .
O7 Na2 O26 80.79(16) 6 .
O7 Na2 O26 99.70(16) . .
O27 Na2 O26 82.62(17) . 6
O7 Na2 O26 99.70(16) 6 6
O7 Na2 O26 80.79(16) . 6
O26 Na2 O26 165.2(3) . 6
O27 Na2 O25 180.0 . .
O7 Na2 O25 88.13(13) 6 .
O7 Na2 O25 88.14(13) . .
O26 Na2 O25 97.38(17) . .
O26 Na2 O25 97.38(17) 6 .
V1 O4 V2 95.73(16) . .
V1 O4 V3 142.2(2) . .
V2 O4 V3 99.04(16) . .
V9 O17 V2 98.85(16) . 3_556
V9 O17 V3 142.4(2) . 3_556
V2 O17 V3 99.29(16) 3_556 3_556
V6 O19 V7 140.8(2) . .
V6 O19 V5 98.53(16) . .
V7 O19 V5 100.37(17) . .
V2 O15 V7 96.67(16) 3_556 .
V2 O15 V9 98.82(16) 3_556 .
V7 O15 V9 143.7(2) . .
V8 O10 V8 97.82(17) . 3_556
V8 O10 V9 145.0(2) . 3_556
V8 O10 V9 100.08(17) 3_556 3_556
V5 O8 V4 98.46(17) . .
V5 O8 V3 142.3(2) . .
V4 O8 V3 100.18(17) . .
V2 O2 V1 96.99(16) . .
V2 O2 V7 96.91(16) . 3_556
V1 O2 V7 145.7(2) . 3_556
V4 O13 V7 141.2(2) . .
V4 O13 V5 97.57(16) . .
V7 O13 V5 100.78(17) . .
V5 O5 V6 98.45(17) . .
V5 O5 V1 145.2(2) . .
V6 O5 V1 100.81(16) . .
V6 O3 V6 98.24(17) 3_556 .
V6 O3 V1 143.8(2) 3_556 .
V6 O3 V1 99.47(16) . .
V8 O9 V4 97.54(17) . .
V8 O9 V3 145.1(2) . .
V4 O9 V3 100.06(18) . .
V8 O14 V4 97.24(17) . .
V8 O14 V9 101.82(18) . .
V4 O14 V9 146.0(2) . .
O22 Na1 O6 88.8(2) . .
O22 Na1 O24 177.6(3) . .
O6 Na1 O24 92.8(2) . .
O22 Na1 O23 90.3(2) . .
O6 Na1 O23 172.1(3) . .
O24 Na1 O23 87.8(2) . .
O22 Na1 O16 100.8(2) . 1_655
O6 Na1 O16 98.5(2) . 1_655
O24 Na1 O16 80.7(2) . 1_655
O23 Na1 O16 89.3(2) . 1_655
O22 Na1 N4 96.8(2) . 3_556
O6 Na1 N4 79.0(2) . 3_556
O24 Na1 N4 81.8(2) . 3_556
O23 Na1 N4 93.4(3) . 3_556
O16 Na1 N4 162.2(2) 1_655 3_556
O22 Na1 Na3 44.34(15) . 3_556
O6 Na1 Na3 44.50(12) . 3_556
O24 Na1 Na3 137.3(2) . 3_556
O23 Na1 Na3 134.2(2) . 3_556
O16 Na1 Na3 103.64(16) 1_655 3_556
N4 Na1 Na3 87.05(17) 3_556 3_556
V2 O6 Na1 132.5(2) . .
V2 O6 Na3 135.4(2) . 3_556
Na1 O6 Na3 91.76(18) . 3_556
V3 O7 Na2 141.3(2) . .
V1 O1 Na3 135.7(2) . 1_655
V9 O16 Na1 133.7(2) . 1_455
Na1 O22 Na3 93.3(2) . 3_556
N3 N4 Na1 119.4(4) . 3_556

loop_
_geom_bond_atom_site_label_1
_geom_bond_atom_site_label_2
_geom_bond_distance
_geom_bond_site_symmetry_2
V1 O1 1.626(4) .
V1 O2 1.933(4) .
V1 O4 1.940(4) .
V1 O5 1.943(4) .
V1 O3 1.960(4) .
V1 V2 2.8832(12) .
V1 V6 2.9852(12) .
V3 O7 1.614(4) .
V3 O8 1.953(4) .
V3 O4 1.956(4) .
V3 O17 1.957(4) 3_556
V3 O9 1.958(4) .
V3 V2 2.9697(12) .
V3 V4 2.9923(12) .
V7 O18 1.624(4) .
V7 O15 1.940(4) .
V7 O2 1.951(4) 3_556
V7 O13 1.951(4) .
V7 O19 1.957(4) .
V7 V2 2.8951(12) 3_556
V7 V5 3.0085(12) .
V9 O16 1.624(4) .
V9 O17 1.939(4) .
V9 O15 1.945(4) .
V9 O14 1.946(4) .
V9 O10 1.955(4) 3_556
V9 V2 2.9465(13) 3_556
V9 V8 2.9945(12) .
V5 O21 1.633(4) .
V5 O8 1.920(4) .
V5 O5 1.924(4) .
V5 O13 1.954(4) .
V5 O19 1.960(4) .
V5 V6 2.9197(12) .
V5 V4 2.9298(13) .
V6 O20 1.613(4) .
V6 O3 1.883(4) 3_556
V6 O19 1.893(4) .
V6 O5 1.931(4) .
V6 O3 1.952(4) .
V6 V6 2.8999(17) 3_556
V2 O6 1.636(4) .
V2 O2 1.917(4) .
V2 O15 1.935(4) 3_556
V2 O17 1.940(4) 3_556
V2 O4 1.948(4) .
V4 O12 1.626(4) .
V4 O14 1.918(4) .
V4 O13 1.941(4) .
V4 O9 1.946(4) .
V4 O8 1.948(4) .
V4 V8 2.8742(13) .
V8 O11 1.606(4) .
V8 O9 1.875(4) .
V8 O10 1.881(4) .
V8 O14 1.912(4) .
V8 O10 1.952(4) 3_556
V8 V8 2.8889(19) 3_556
Na3 O28 2.354(6) .
Na3 O30 2.386(6) .
Na3 O22 2.415(6) 3_556
Na3 O6 2.419(5) 3_556
Na3 O29 2.434(6) .
Na3 O1 2.518(5) 1_455
Na3 Na1 3.450(4) 3_556
Na2 O27 2.276(9) .
Na2 O7 2.373(4) 6
Na2 O7 2.373(4) .
Na2 O26 2.416(5) .
Na2 O26 2.416(5) 6
Na2 O25 2.433(9) .
Na1 O22 2.328(7) .
Na1 O6 2.386(5) .
Na1 O24 2.389(7) .
Na1 O23 2.392(8) .
Na1 O16 2.507(6) 1_655
Na1 N4 2.831(8) 3_556
N1 N2 1.451(10) .
N3 N4 1.462(9) .
